data_4324560
loop_
_publ_author_name
'Pedro Traar'
'J\"org A. Schachner'
'Lisa Steiner'
'Anna Sachse'
'Manuel Volpe'
'Nadia C. M\"osch-Zanetti'

_publ_section_title
;
 Oxorhenium(V) Complexes with Pyrazole Based Aryloxide Ligands and
 Application in Olefin Epoxidation
;
_journal_name_full 'Inorganic Chemistry'
_journal_page_first 1983
_journal_page_last 1990
_journal_paper_doi 10.1021/ic102455v
_journal_volume 50
_journal_year 2011
_chemical_formula_moiety 'C31 H24 Br2 N2 O2 P Re, C4 H10 O'
_chemical_formula_sum 'C35 H34 Br2 N2 O3 P Re'
_chemical_formula_weight 907.63
_chemical_name_systematic
; 
 ? 
;
_space_group_IT_number 14
_symmetry_cell_setting monoclinic
_symmetry_space_group_name_Hall '-P 2ybc'
_symmetry_space_group_name_H-M 'P 1 21/c 1'
_atom_sites_solution_hydrogens geom
_atom_sites_solution_primary direct
_atom_sites_solution_secondary difmap
_audit_creation_method SHELXL-97
_cell_angle_alpha 90.00
_cell_angle_beta 99.714(2)
_cell_angle_gamma 90.00
_cell_formula_units_Z 4
_cell_length_a 16.4921(7)
_cell_length_b 10.8415(5)
_cell_length_c 18.6374(9)
_cell_measurement_reflns_used 9782
_cell_measurement_temperature 100(2)
_cell_measurement_theta_max 33.56
_cell_measurement_theta_min 2.42
_cell_volume 3284.6(3)
_computing_cell_refinement 'Bruker SAINT'
_computing_data_collection 'Bruker APEX2'
_computing_data_reduction 'Bruker SAINT'
_computing_molecular_graphics 'Bruker SHELXTL'
_computing_publication_material 'Bruker SHELXTL'
_computing_structure_refinement 'SHELXL-97 (Sheldrick, 2008)'
_computing_structure_solution 'SHELXS-97 (Sheldrick, 2008)'
_diffrn_ambient_temperature 100(2)
_diffrn_measured_fraction_theta_full 0.996
_diffrn_measured_fraction_theta_max 0.996
_diffrn_measurement_device_type 'Bruker APEX-II CCD'
_diffrn_measurement_method '\f and \w scans'
_diffrn_radiation_monochromator graphite
_diffrn_radiation_source 'fine-focus sealed tube'
_diffrn_radiation_type MoK\a
_diffrn_radiation_wavelength 0.71073
_diffrn_reflns_av_R_equivalents 0.0483
_diffrn_reflns_av_sigmaI/netI 0.0397
_diffrn_reflns_limit_h_max 19
_diffrn_reflns_limit_h_min -25
_diffrn_reflns_limit_k_max 15
_diffrn_reflns_limit_k_min -16
_diffrn_reflns_limit_l_max 29
_diffrn_reflns_limit_l_min -28
_diffrn_reflns_number 81813
_diffrn_reflns_theta_full 33.62
_diffrn_reflns_theta_max 33.62
_diffrn_reflns_theta_min 2.18
_diffrn_standards_number 0
_exptl_absorpt_coefficient_mu 6.219
_exptl_absorpt_correction_T_max 0.4957
_exptl_absorpt_correction_T_min 0.2402
_exptl_absorpt_correction_type multi-scan
_exptl_absorpt_process_details SADABS
_exptl_crystal_colour green
_exptl_crystal_density_diffrn 1.835
_exptl_crystal_description column
_exptl_crystal_F_000 1768
_exptl_crystal_size_max 0.36
_exptl_crystal_size_mid 0.10
_exptl_crystal_size_min 0.08
_refine_diff_density_max 2.849
_refine_diff_density_min -1.729
_refine_diff_density_rms 0.156
_refine_ls_extinction_coef 0.00012(3)
_refine_ls_extinction_expression Fc^*^=kFc[1+0.001xFc^2^\l^3^/sin(2\q)]^-1/4^
_refine_ls_extinction_method SHELXL
_refine_ls_goodness_of_fit_ref 1.054
_refine_ls_hydrogen_treatment riding
_refine_ls_matrix_type full
_refine_ls_number_parameters 443
_refine_ls_number_reflns 12967
_refine_ls_number_restraints 0
_refine_ls_restrained_S_all 1.054
_refine_ls_R_factor_all 0.0448
_refine_ls_R_factor_gt 0.0270
_refine_ls_shift/su_max 0.003
_refine_ls_shift/su_mean 0.000
_refine_ls_structure_factor_coef Fsqd
_refine_ls_weighting_details 'calc w=1/[\s^2^(Fo^2^)+(0.0195P)^2^+4.2364P] where P=(Fo^2^+2Fc^2^)/3'
_refine_ls_weighting_scheme calc
_refine_ls_wR_factor_gt 0.0520
_refine_ls_wR_factor_ref 0.0590
_reflns_number_gt 10394
_reflns_number_total 12967
_reflns_threshold_expression >2sigma(I)
_cod_data_source_file ic102455v_si_002_3.cif
_cod_data_source_block renabr
_cod_database_code 4324560

loop_
_symmetry_equiv_pos_as_xyz
'x, y, z'
'-x, y+1/2, -z+1/2'
'-x, -y, -z'
'x, -y-1/2, z-1/2'

loop_
_atom_site_label
_atom_site_type_symbol
_atom_site_fract_x
_atom_site_fract_y
_atom_site_fract_z
_atom_site_U_iso_or_equiv
_atom_site_adp_type
_atom_site_occupancy
_atom_site_symmetry_multiplicity
_atom_site_calc_flag
_atom_site_refinement_flags
_atom_site_disorder_assembly
_atom_site_disorder_group
Re1 Re 0.230964(5) 0.533105(8) 0.892146(5) 0.00995(3) Uani 1 1 d . . .
Br1 Br 0.323407(15) 0.69797(2) 0.965141(14) 0.01766(5) Uani 1 1 d . . .
Br2 Br 0.113740(14) 0.68177(2) 0.874142(13) 0.01452(5) Uani 1 1 d . . .
P1 P 0.13725(3) 0.38377(6) 0.82104(3) 0.01069(11) Uani 1 1 d . . .
O1 O 0.21537(10) 0.45177(16) 0.96632(9) 0.0142(3) Uani 1 1 d . . .
O2 O 0.26677(10) 0.59115(15) 0.80519(9) 0.0131(3) Uani 1 1 d . . .
N1 N 0.34350(12) 0.43174(19) 0.89552(11) 0.0121(4) Uani 1 1 d . . .
N2 N 0.37960(12) 0.3824(2) 0.95964(11) 0.0162(4) Uani 1 1 d . . .
H2A H 0.3551 0.3730 0.9977 0.019 Uiso 1 1 calc R . .
C1 C 0.32063(14) 0.5684(2) 0.76016(13) 0.0130(4) Uani 1 1 d . . .
C2 C 0.31118(15) 0.6396(2) 0.69564(13) 0.0159(5) Uani 1 1 d . . .
H2 H 0.2674 0.6972 0.6854 0.019 Uiso 1 1 calc R . .
C3 C 0.36507(16) 0.6254(2) 0.64797(14) 0.0181(5) Uani 1 1 d . . .
H3 H 0.3607 0.6773 0.6064 0.022 Uiso 1 1 calc R . .
C4 C 0.42731(15) 0.5343(2) 0.66002(13) 0.0167(5) Uani 1 1 d . . .
C5 C 0.43591(14) 0.4591(2) 0.72363(13) 0.0152(4) Uani 1 1 d . . .
C6 C 0.38417(14) 0.4832(2) 0.77764(13) 0.0129(4) Uani 1 1 d . . .
C7 C 0.40028(14) 0.4299(2) 0.85083(13) 0.0140(4) Uani 1 1 d . . .
C8 C 0.47350(15) 0.3780(3) 0.88975(14) 0.0201(5) Uani 1 1 d . . .
H8 H 0.5238 0.3652 0.8724 0.024 Uiso 1 1 calc R . .
C9 C 0.45711(15) 0.3498(3) 0.95760(15) 0.0210(5) Uani 1 1 d . . .
H9 H 0.4944 0.3135 0.9963 0.025 Uiso 1 1 calc R . .
C10 C 0.47911(17) 0.5142(3) 0.60757(15) 0.0219(5) Uani 1 1 d . . .
H10 H 0.4751 0.5675 0.5667 0.026 Uiso 1 1 calc R . .
C11 C 0.53451(16) 0.4198(3) 0.61480(15) 0.0244(6) Uani 1 1 d . . .
H11 H 0.5691 0.4078 0.5795 0.029 Uiso 1 1 calc R . .
C12 C 0.53999(16) 0.3409(3) 0.67463(15) 0.0242(6) Uani 1 1 d . . .
H12 H 0.5768 0.2729 0.6786 0.029 Uiso 1 1 calc R . .
C13 C 0.49298(16) 0.3600(3) 0.72800(15) 0.0214(5) Uani 1 1 d . . .
H13 H 0.4988 0.3059 0.7686 0.026 Uiso 1 1 calc R . .
C14 C 0.11653(13) 0.4025(2) 0.72302(13) 0.0138(4) Uani 1 1 d . . .
C15 C 0.11201(15) 0.5198(3) 0.69147(14) 0.0192(5) Uani 1 1 d . . .
H15 H 0.1226 0.5910 0.7213 0.023 Uiso 1 1 calc R . .
C16 C 0.09196(17) 0.5321(3) 0.61605(15) 0.0257(6) Uani 1 1 d . . .
H16 H 0.0896 0.6117 0.5945 0.031 Uiso 1 1 calc R . .
C17 C 0.07560(17) 0.4289(3) 0.57265(15) 0.0278(6) Uani 1 1 d . . .
H17 H 0.0621 0.4380 0.5213 0.033 Uiso 1 1 calc R . .
C18 C 0.07868(16) 0.3118(3) 0.60345(15) 0.0251(6) Uani 1 1 d . . .
H18 H 0.0666 0.2412 0.5733 0.030 Uiso 1 1 calc R . .
C19 C 0.09946(15) 0.2986(3) 0.67836(14) 0.0181(5) Uani 1 1 d . . .
H19 H 0.1021 0.2186 0.6995 0.022 Uiso 1 1 calc R . .
C20 C 0.17161(14) 0.2251(2) 0.83506(13) 0.0143(4) Uani 1 1 d . . .
C21 C 0.24877(15) 0.1941(2) 0.81827(15) 0.0190(5) Uani 1 1 d . . .
H21 H 0.2809 0.2550 0.7994 0.023 Uiso 1 1 calc R . .
C22 C 0.27828(18) 0.0746(3) 0.82908(17) 0.0266(6) Uani 1 1 d . . .
H22 H 0.3306 0.0539 0.8176 0.032 Uiso 1 1 calc R . .
C23 C 0.2318(2) -0.0149(3) 0.85661(18) 0.0290(6) Uani 1 1 d . . .
H23 H 0.2525 -0.0963 0.8645 0.035 Uiso 1 1 calc R . .
C24 C 0.15509(19) 0.0147(2) 0.87254(16) 0.0256(6) Uani 1 1 d . . .
H24 H 0.1230 -0.0468 0.8909 0.031 Uiso 1 1 calc R . .
C25 C 0.12495(16) 0.1344(2) 0.86170(15) 0.0194(5) Uani 1 1 d . . .
H25 H 0.0722 0.1542 0.8726 0.023 Uiso 1 1 calc R . .
C26 C 0.03601(14) 0.3848(2) 0.84850(13) 0.0127(4) Uani 1 1 d . . .
C27 C -0.03587(15) 0.3865(3) 0.79688(15) 0.0219(5) Uani 1 1 d . . .
H27 H -0.0329 0.3896 0.7465 0.026 Uiso 1 1 calc R . .
C28 C -0.11217(16) 0.3835(3) 0.81966(16) 0.0307(7) Uani 1 1 d . . .
H28 H -0.1612 0.3850 0.7846 0.037 Uiso 1 1 calc R . .
C29 C -0.11701(16) 0.3782(3) 0.89310(16) 0.0261(6) Uani 1 1 d . . .
H29 H -0.1691 0.3756 0.9083 0.031 Uiso 1 1 calc R . .
C30 C -0.04570(16) 0.3768(3) 0.94419(15) 0.0213(5) Uani 1 1 d . . .
H30 H -0.0489 0.3737 0.9946 0.026 Uiso 1 1 calc R . .
C31 C 0.03037(15) 0.3799(3) 0.92200(13) 0.0182(5) Uani 1 1 d . . .
H31 H 0.0791 0.3785 0.9574 0.022 Uiso 1 1 calc R . .
C1S C 0.2793(3) 0.3603(5) 0.5333(3) 0.0314(10) Uani 0.803(7) 1 d P A 1
H1S1 H 0.3322 0.3990 0.5296 0.047 Uiso 0.803(7) 1 calc PR A 1
H1S2 H 0.2389 0.4242 0.5391 0.047 Uiso 0.803(7) 1 calc PR A 1
H1S3 H 0.2599 0.3129 0.4889 0.047 Uiso 0.803(7) 1 calc PR A 1
C2S C 0.2901(2) 0.2743(5) 0.5988(2) 0.0264(9) Uani 0.803(7) 1 d P A 1
H2S1 H 0.3017 0.3225 0.6445 0.032 Uiso 0.803(7) 1 calc PR A 1
H2S2 H 0.2392 0.2258 0.5991 0.032 Uiso 0.803(7) 1 calc PR A 1
C3S C 0.3777(2) 0.1119(4) 0.65392(19) 0.0230(8) Uani 0.803(7) 1 d P A 1
H3S1 H 0.3757 0.1579 0.6995 0.028 Uiso 0.803(7) 1 calc PR A 1
H3S2 H 0.4347 0.0819 0.6557 0.028 Uiso 0.803(7) 1 calc PR A 1
C4S C 0.3203(4) 0.0024(7) 0.6500(5) 0.0284(13) Uani 0.803(7) 1 d P A 1
H4S1 H 0.2648 0.0309 0.6536 0.043 Uiso 0.803(7) 1 calc PR A 1
H4S2 H 0.3398 -0.0542 0.6902 0.043 Uiso 0.803(7) 1 calc PR A 1
H4S3 H 0.3193 -0.0405 0.6035 0.043 Uiso 0.803(7) 1 calc PR A 1
O1S O 0.3572(2) 0.1939(2) 0.59322(14) 0.0195(6) Uani 0.803(7) 1 d P A 1
O2S O 0.3237(9) 0.2064(11) 0.5840(6) 0.018(3) Uiso 0.197(7) 1 d P A 2
C7S C 0.2917(16) 0.1396(18) 0.6372(12) 0.055(7) Uani 0.197(7) 1 d P A 2
H7S1 H 0.2341 0.1146 0.6192 0.066 Uiso 0.197(7) 1 calc PR A 2
H7S2 H 0.2934 0.1893 0.6820 0.066 Uiso 0.197(7) 1 calc PR A 2
C5S C 0.3121(14) 0.391(2) 0.5099(10) 0.043(5) Uani 0.197(7) 1 d P A 2
H5S1 H 0.3721 0.3823 0.5165 0.065 Uiso 0.197(7) 1 calc PR A 2
H5S2 H 0.2981 0.4791 0.5119 0.065 Uiso 0.197(7) 1 calc PR A 2
H5S3 H 0.2874 0.3576 0.4624 0.065 Uiso 0.197(7) 1 calc PR A 2
C6S C 0.2785(10) 0.3206(17) 0.5713(12) 0.027(4) Uani 0.197(7) 1 d P A 2
H6S1 H 0.2860 0.3707 0.6164 0.033 Uiso 0.197(7) 1 calc PR A 2
H6S2 H 0.2191 0.3036 0.5564 0.033 Uiso 0.197(7) 1 calc PR A 2
C8S C 0.345(2) 0.031(3) 0.6513(18) 0.045(9) Uani 0.197(7) 1 d P A 2
H8S1 H 0.3327 -0.0276 0.6108 0.068 Uiso 0.197(7) 1 calc PR A 2
H8S2 H 0.3364 -0.0093 0.6965 0.068 Uiso 0.197(7) 1 calc PR A 2
H8S3 H 0.4031 0.0563 0.6562 0.068 Uiso 0.197(7) 1 calc PR A 2

loop_
_atom_site_aniso_label
_atom_site_aniso_U_11
_atom_site_aniso_U_22
_atom_site_aniso_U_33
_atom_site_aniso_U_23
_atom_site_aniso_U_13
_atom_site_aniso_U_12
Re1 0.01029(4) 0.00942(4) 0.00964(4) 0.00073(3) 0.00028(3) -0.00007(3)
Br1 0.01870(11) 0.01502(11) 0.01712(11) -0.00145(9) -0.00317(9) -0.00426(9)
Br2 0.01496(10) 0.01124(10) 0.01757(11) 0.00095(8) 0.00335(8) 0.00262(8)
P1 0.0112(2) 0.0103(3) 0.0103(3) 0.0001(2) 0.0008(2) -0.0001(2)
O1 0.0154(7) 0.0163(9) 0.0103(7) 0.0003(6) 0.0007(6) 0.0006(6)
O2 0.0131(7) 0.0126(8) 0.0134(8) 0.0021(6) 0.0012(6) 0.0010(6)
N1 0.0133(8) 0.0121(9) 0.0102(9) 0.0034(7) -0.0001(7) 0.0005(7)
N2 0.0143(9) 0.0207(11) 0.0128(9) 0.0055(8) 0.0005(7) 0.0029(8)
C1 0.0141(10) 0.0127(10) 0.0122(10) 0.0006(8) 0.0016(8) -0.0003(8)
C2 0.0178(11) 0.0132(11) 0.0163(11) 0.0031(9) 0.0019(9) 0.0017(9)
C3 0.0234(12) 0.0175(12) 0.0139(11) 0.0039(9) 0.0046(9) 0.0008(10)
C4 0.0177(10) 0.0186(12) 0.0141(11) -0.0020(10) 0.0037(8) -0.0026(10)
C5 0.0144(10) 0.0166(11) 0.0142(11) -0.0006(9) 0.0011(8) -0.0002(9)
C6 0.0129(9) 0.0120(11) 0.0131(10) 0.0017(8) 0.0004(8) -0.0001(8)
C7 0.0134(10) 0.0137(10) 0.0143(11) 0.0013(9) 0.0007(8) 0.0015(8)
C8 0.0127(10) 0.0276(14) 0.0192(12) 0.0036(11) 0.0002(9) 0.0046(10)
C9 0.0152(11) 0.0271(14) 0.0189(12) 0.0066(11) -0.0021(9) 0.0055(10)
C10 0.0244(12) 0.0259(14) 0.0170(12) -0.0005(10) 0.0078(10) -0.0031(11)
C11 0.0198(12) 0.0344(16) 0.0197(13) -0.0060(12) 0.0058(10) 0.0001(11)
C12 0.0187(12) 0.0300(15) 0.0233(14) -0.0042(11) 0.0020(10) 0.0076(11)
C13 0.0194(12) 0.0251(14) 0.0190(12) -0.0001(10) 0.0011(10) 0.0056(10)
C14 0.0100(9) 0.0193(12) 0.0121(10) 0.0002(9) 0.0013(8) -0.0001(9)
C15 0.0190(11) 0.0226(13) 0.0152(11) 0.0043(10) 0.0004(9) 0.0003(10)
C16 0.0235(13) 0.0351(16) 0.0174(12) 0.0103(12) 0.0002(10) 0.0060(12)
C17 0.0197(12) 0.0509(19) 0.0117(12) 0.0017(12) -0.0001(9) 0.0066(13)
C18 0.0178(11) 0.0405(17) 0.0161(12) -0.0077(12) 0.0001(9) 0.0005(12)
C19 0.0165(11) 0.0237(13) 0.0140(11) -0.0040(10) 0.0020(9) -0.0024(10)
C20 0.0173(10) 0.0106(10) 0.0131(10) -0.0008(8) -0.0024(8) 0.0000(8)
C21 0.0177(11) 0.0153(12) 0.0235(13) -0.0015(10) 0.0023(10) 0.0015(9)
C22 0.0230(13) 0.0195(13) 0.0356(16) -0.0042(12) 0.0003(11) 0.0085(11)
C23 0.0389(17) 0.0118(13) 0.0331(16) -0.0003(11) -0.0029(13) 0.0068(11)
C24 0.0369(16) 0.0124(12) 0.0265(14) 0.0030(11) 0.0026(12) -0.0024(11)
C25 0.0226(12) 0.0125(11) 0.0225(13) 0.0001(10) 0.0022(10) -0.0025(9)
C26 0.0130(9) 0.0115(10) 0.0138(10) -0.0005(8) 0.0026(8) -0.0007(8)
C27 0.0152(11) 0.0310(15) 0.0191(12) 0.0031(11) 0.0020(9) 0.0009(11)
C28 0.0145(11) 0.053(2) 0.0247(14) 0.0051(14) 0.0023(10) 0.0023(13)
C29 0.0160(11) 0.0376(17) 0.0271(14) 0.0033(13) 0.0102(10) 0.0024(11)
C30 0.0213(12) 0.0272(14) 0.0171(12) -0.0022(11) 0.0081(10) -0.0032(11)
C31 0.0162(11) 0.0251(13) 0.0128(11) 0.0001(10) 0.0009(9) -0.0044(10)
C1S 0.030(2) 0.032(2) 0.029(2) -0.008(2) -0.0068(19) 0.0065(19)
C2S 0.0204(17) 0.034(2) 0.024(2) -0.0073(18) 0.0014(15) 0.0082(17)
C3S 0.0198(16) 0.026(2) 0.0213(17) 0.0010(14) -0.0022(13) -0.0045(14)
C4S 0.029(2) 0.028(3) 0.029(2) -0.007(2) 0.0049(19) -0.0082(19)
O1S 0.0148(13) 0.0275(14) 0.0160(12) -0.0028(10) 0.0022(9) 0.0012(11)
C7S 0.092(17) 0.034(10) 0.050(12) 0.003(9) 0.046(12) 0.012(11)
C5S 0.046(11) 0.063(14) 0.015(8) 0.013(8) -0.007(7) -0.013(10)
C6S 0.024(8) 0.023(9) 0.029(10) -0.001(7) -0.008(7) 0.015(7)
C8S 0.09(3) 0.030(17) 0.020(10) 0.007(11) 0.011(17) 0.015(18)

loop_
_atom_type_symbol
_atom_type_description
_atom_type_scat_dispersion_real
_atom_type_scat_dispersion_imag
_atom_type_scat_source
Re Re -1.0185 7.2310 'International Tables Vol C Tables 4.2.6.8 and 6.1.1.4'
Br Br -0.2901 2.4595 'International Tables Vol C Tables 4.2.6.8 and 6.1.1.4'
P P 0.1023 0.0942 'International Tables Vol C Tables 4.2.6.8 and 6.1.1.4'
O O 0.0106 0.0060 'International Tables Vol C Tables 4.2.6.8 and 6.1.1.4'
N N 0.0061 0.0033 'International Tables Vol C Tables 4.2.6.8 and 6.1.1.4'
C C 0.0033 0.0016 'International Tables Vol C Tables 4.2.6.8 and 6.1.1.4'
H H 0.0000 0.0000 'International Tables Vol C Tables 4.2.6.8 and 6.1.1.4'

loop_
_geom_angle_atom_site_label_1
_geom_angle_atom_site_label_2
_geom_angle_atom_site_label_3
_geom_angle
O1 Re1 O2 165.52(7)
O1 Re1 N1 87.66(8)
O2 Re1 N1 78.78(7)
O1 Re1 P1 85.94(6)
O2 Re1 P1 90.90(5)
N1 Re1 P1 98.04(6)
O1 Re1 Br2 103.00(6)
O2 Re1 Br2 90.94(5)
N1 Re1 Br2 168.49(5)
P1 Re1 Br2 87.175(15)
O1 Re1 Br1 95.03(6)
O2 Re1 Br1 88.83(5)
N1 Re1 Br1 84.74(5)
P1 Re1 Br1 177.096(15)
Br2 Re1 Br1 89.938(9)
C14 P1 C20 104.61(11)
C14 P1 C26 104.82(11)
C20 P1 C26 104.09(11)
C14 P1 Re1 117.58(8)
C20 P1 Re1 113.12(8)
C26 P1 Re1 111.41(8)
C1 O2 Re1 142.73(15)
N2 N1 C7 106.90(19)
N2 N1 Re1 118.53(15)
C7 N1 Re1 132.29(16)
C9 N2 N1 111.2(2)
O2 C1 C6 121.7(2)
O2 C1 C2 116.1(2)
C6 C1 C2 122.1(2)
C3 C2 C1 120.0(2)
C2 C3 C4 120.6(2)
C3 C4 C10 120.2(2)
C3 C4 C5 119.9(2)
C10 C4 C5 119.8(2)
C13 C5 C4 116.9(2)
C13 C5 C6 123.9(2)
C4 C5 C6 119.1(2)
C1 C6 C5 117.7(2)
C1 C6 C7 119.4(2)
C5 C6 C7 122.7(2)
N1 C7 C8 108.0(2)
N1 C7 C6 122.1(2)
C8 C7 C6 129.7(2)
C9 C8 C7 106.1(2)
N2 C9 C8 107.8(2)
C11 C10 C4 121.2(3)
C10 C11 C12 119.4(2)
C13 C12 C11 121.1(3)
C12 C13 C5 121.4(3)
C15 C14 C19 119.4(2)
C15 C14 P1 120.89(19)
C19 C14 P1 119.59(19)
C16 C15 C14 119.8(3)
C17 C16 C15 120.2(3)
C16 C17 C18 120.5(3)
C19 C18 C17 119.7(3)
C18 C19 C14 120.4(3)
C25 C20 C21 119.2(2)
C25 C20 P1 122.89(19)
C21 C20 P1 117.93(19)
C22 C21 C20 120.1(3)
C21 C22 C23 120.3(3)
C24 C23 C22 120.0(3)
C23 C24 C25 120.1(3)
C20 C25 C24 120.4(3)
C31 C26 C27 119.3(2)
C31 C26 P1 119.49(18)
C27 C26 P1 121.15(18)
C28 C27 C26 119.7(2)
C29 C28 C27 120.5(3)
C30 C29 C28 119.8(2)
C29 C30 C31 120.1(2)
C30 C31 C26 120.6(2)
O1S C2S C1S 107.5(3)
O1S C3S C4S 112.7(4)
C2S O1S C3S 113.8(3)
C7S O2S C6S 108.3(15)
O2S C7S C8S 104.7(18)
O2S C6S C5S 107.8(15)

loop_
_geom_bond_atom_site_label_1
_geom_bond_atom_site_label_2
_geom_bond_distance
Re1 O1 1.6955(17)
Re1 O2 1.9221(16)
Re1 N1 2.1486(19)
Re1 P1 2.4648(6)
Re1 Br2 2.4958(3)
Re1 Br1 2.5826(3)
P1 C14 1.812(2)
P1 C20 1.816(2)
P1 C26 1.827(2)
O2 C1 1.344(3)
N1 N2 1.352(3)
N1 C7 1.354(3)
N2 C9 1.333(3)
C1 C6 1.394(3)
C1 C2 1.415(3)
C2 C3 1.367(3)
C3 C4 1.415(4)
C4 C10 1.419(3)
C4 C5 1.426(3)
C5 C13 1.421(4)
C5 C6 1.449(3)
C6 C7 1.464(3)
C7 C8 1.416(3)
C8 C9 1.371(4)
C10 C11 1.364(4)
C11 C12 1.396(4)
C12 C13 1.376(4)
C14 C15 1.398(4)
C14 C19 1.401(4)
C15 C16 1.395(4)
C16 C17 1.380(5)
C17 C18 1.391(5)
C18 C19 1.388(4)
C20 C25 1.391(3)
C20 C21 1.402(3)
C21 C22 1.387(4)
C22 C23 1.387(4)
C23 C24 1.384(4)
C24 C25 1.392(4)
C26 C31 1.390(3)
C26 C27 1.395(3)
C27 C28 1.395(4)
C28 C29 1.386(4)
C29 C30 1.383(4)
C30 C31 1.386(3)
C1S C2S 1.523(7)
C2S O1S 1.427(5)
C3S O1S 1.434(5)
C3S C4S 1.512(6)
O2S C7S 1.40(2)
O2S C6S 1.44(2)
C7S C8S 1.47(4)
C5S C6S 1.56(3)
